data_9011131
loop_
_publ_author_name
'Sudarsanan, K.'
'Young, R. A.'

_publ_section_title
;
 Structure of strontium hydroxide phosphate, Sr5(PO4)3OH
 Locality: synthetic
;
_journal_name_full 'Acta Crystallographica, Section B'
_journal_page_first 3668
_journal_page_last 3670
_journal_paper_doi 10.1107/S0567740872008544
_journal_volume 28
_journal_year 1972
_chemical_formula_sum 'H0.886 O12.886 P3 Sr4.894'
_chemical_name_mineral Strontium-apatite
_space_group_IT_number 176
_symmetry_space_group_name_Hall '-P 6c'
_symmetry_space_group_name_H-M 'P 63/m'
_cell_angle_alpha 90
_cell_angle_beta 90
_cell_angle_gamma 120
_cell_formula_units_Z 2
_cell_length_a 9.745
_cell_length_b 9.745
_cell_length_c 7.265
_cell_volume 597.489
_exptl_crystal_density_diffrn 4.051
_cod_original_formula_sum 'Sr4.894 P3 O12.886 H.886'
_cod_database_code 9011131
_database_code_amcsd 0009466

loop_
_symmetry_equiv_pos_as_xyz
x,y,z
-x+y,-x,1/2-z
x-y,x,1/2+z
y,-x+y,-z
-y,x-y,z
x,y,1/2-z
-x,-y,1/2+z
x-y,x,-z
-x+y,-x,z
-y,x-y,1/2-z
y,-x+y,1/2+z
-x,-y,-z

loop_
_atom_site_aniso_label
_atom_site_aniso_U_11
_atom_site_aniso_U_22
_atom_site_aniso_U_33
_atom_site_aniso_U_12
_atom_site_aniso_U_13
_atom_site_aniso_U_23
Sr1 0.01082 0.01082 0.00668 0.00541 0.00000 0.00000
Sr2 0.00830 0.00938 0.00909 0.00397 0.00000 0.00000
P 0.00722 0.00686 0.00695 0.00397 0.00000 0.00000
O1 0.01263 0.01263 0.01444 0.01010 0.00000 0.00000
O2 0.00758 0.01191 0.02166 0.00397 0.00000 0.00000
O3 0.03103 0.01588 0.01096 0.01552 -0.00963 -0.00621
O-H 0.00649 0.00649 0.02540 0.00325 0.00000 0.00000

loop_
_atom_site_label
_atom_site_fract_x
_atom_site_fract_y
_atom_site_fract_z
_atom_site_occupancy
_atom_site_type_symbol
_atom_site_attached_hydrogens
Sr1 0.33333 0.66667 0.00010 0.97360 Sr 0
Sr2 0.24420 0.98560 0.25000 0.98240 Sr 0
P 0.40020 0.36790 0.25000 1.00000 P 0
O1 0.33290 0.48120 0.25000 1.00000 O 0
O2 0.58340 0.46280 0.25000 1.00000 O 0
O3 0.34560 0.26110 0.07860 1.00000 O 0
O-H 0.00000 0.00000 0.18560 0.44300 O 1

loop_
_cod_changelog_entry_id
_cod_changelog_entry_author
_cod_changelog_entry_date
_cod_changelog_entry_text
1
;cod-tools version 3.8.0
Id: cif_guess_AMCSD_atom_types 9581 2023-05-17 12:35:41Z saulius
;
2023-05-21T08:54:03+03:00
;Derived atom types and hydrogen counts
from atom names that follow the AMCSD naming convention
(Wat == water, O-H == hydroxyl).
;
2
;cod-tools version 3.10.1
Id: cif_fix_AMCSD_aniso_labels 10200 2024-08-01 14:09:44Z saulius
;
2024-08-02T12:21:38+03:00
;Changed the following '_atom_site_aniso_label' values:
'OH' -> 'O-H'
;

loop_
_cod_related_entry_id
_cod_related_entry_database
_cod_related_entry_code
1 AMCSD 0009466
2 AMCSD 0009467

loop_
_[local]_alternative_name_id
_[local]_alternative_name_type
_[local]_alternative_name_source
_[local]_alternative_name_source_id
_[local]_alternative_name_value
1 mineral AMCSD 0009466 "Strontium-apatite"
2 mineral AMCSD 0009467 "Apatite-(SrOH)"
